data_7235229
loop_
_publ_author_name
'Liu, Yi'
'Zhao, Yue'
'Liu, Zhi-Qiang'
'Liu, Xiao-Hui'
'Zhang, Xiu-Du'
'Sun, Wei-Yin'

_publ_section_title
;
 Coordination polymers with salicylaldehyde ligands: structural diversity,
 selective sorption and luminescence sensing properties
;
_journal_issue 2
_journal_name_full CrystEngComm
_journal_page_first 304
_journal_page_last 310
_journal_paper_doi 10.1039/C9CE01675A
_journal_volume 22
_journal_year 2020
_chemical_formula_sum 'C26 H22 Cl2 N2 O5 Zn'
_chemical_formula_weight 578.72
_space_group_crystal_system monoclinic
_space_group_IT_number 15
_space_group_name_Hall '-C 2yc'
_space_group_name_H-M_alt 'C 1 2/c 1'
_atom_sites_solution_hydrogens geom
_audit_creation_method SHELXL-2018/3
_audit_update_record
;
2019-10-03 deposited with the CCDC.	2019-11-20 downloaded from the CCDC.
;
_cell_angle_alpha 90
_cell_angle_beta 95.233(3)
_cell_angle_gamma 90
_cell_formula_units_Z 4
_cell_length_a 15.516(2)
_cell_length_b 17.110(2)
_cell_length_c 9.6566(14)
_cell_measurement_reflns_used 4033
_cell_measurement_temperature 173(2)
_cell_measurement_theta_max 25.71
_cell_measurement_theta_min 2.64
_cell_volume 2552.9(6)
_computing_cell_refinement 'Bruker SMART'
_computing_data_collection 'Bruker SMART'
_computing_data_reduction 'Bruker SAINT'
_computing_molecular_graphics 'Bruker SHELXTL'
_computing_publication_material 'Bruker SHELXTL'
_computing_structure_refinement 'SHELXL-2018/3 (Sheldrick, 2018)'
_computing_structure_solution 'SHELXT 2014/4 (Sheldrick, 2014)'
_diffrn_ambient_temperature 173(2)
_diffrn_measured_fraction_theta_full 0.995
_diffrn_measured_fraction_theta_max 0.995
_diffrn_measurement_device_type 'CCD area detector'
_diffrn_measurement_method 'phi and omega scans'
_diffrn_radiation_type MoK\a
_diffrn_radiation_wavelength 0.71073
_diffrn_reflns_av_R_equivalents 0.0252
_diffrn_reflns_av_unetI/netI 0.0229
_diffrn_reflns_Laue_measured_fraction_full 0.995
_diffrn_reflns_Laue_measured_fraction_max 0.995
_diffrn_reflns_limit_h_max 18
_diffrn_reflns_limit_h_min -11
_diffrn_reflns_limit_k_max 20
_diffrn_reflns_limit_k_min -18
_diffrn_reflns_limit_l_max 8
_diffrn_reflns_limit_l_min -11
_diffrn_reflns_number 9191
_diffrn_reflns_point_group_measured_fraction_full 0.995
_diffrn_reflns_point_group_measured_fraction_max 0.995
_diffrn_reflns_theta_full 25.009
_diffrn_reflns_theta_max 25.009
_diffrn_reflns_theta_min 2.636
_diffrn_source 'fine-focus sealed tube'
_exptl_absorpt_coefficient_mu 1.211
_exptl_absorpt_correction_T_max 0.865
_exptl_absorpt_correction_T_min 0.794
_exptl_absorpt_correction_type multi-scan
_exptl_absorpt_process_details SADABS
_exptl_crystal_colour yellow
_exptl_crystal_density_diffrn 1.506
_exptl_crystal_description block
_exptl_crystal_F_000 1184
_exptl_crystal_size_max 0.190
_exptl_crystal_size_mid 0.180
_exptl_crystal_size_min 0.120
_refine_diff_density_max 0.249
_refine_diff_density_min -0.252
_refine_diff_density_rms 0.051
_refine_ls_extinction_method none
_refine_ls_goodness_of_fit_ref 0.975
_refine_ls_hydrogen_treatment constr
_refine_ls_matrix_type full
_refine_ls_number_parameters 141
_refine_ls_number_reflns 2255
_refine_ls_number_restraints 0
_refine_ls_restrained_S_all 0.975
_refine_ls_R_factor_all 0.0349
_refine_ls_R_factor_gt 0.0305
_refine_ls_shift/su_max 0.001
_refine_ls_shift/su_mean 0.000
_refine_ls_structure_factor_coef Fsqd
_refine_ls_weighting_details 'w=1/[\s^2^(Fo^2^)+(0.0406P)^2^+4.2896P] where P=(Fo^2^+2Fc^2^)/3'
_refine_ls_weighting_scheme calc
_refine_ls_wR_factor_gt 0.0763
_refine_ls_wR_factor_ref 0.0802
_reflns_Friedel_coverage 0.000
_reflns_number_gt 2067
_reflns_number_total 2255
_reflns_threshold_expression 'I > 2\s(I)'
_cod_data_source_file c9ce01675a2.cif
_cod_data_source_block 3
_cod_depositor_comments
;Adding full bibliography for 7235227--7235231.cif.

 Adding full bibliography for 7235227--7235231.cif.
;
_cod_original_cell_volume 2552.8(6)
_cod_original_sg_symbol_H-M 'C 2/c'
_cod_database_code 7235229
_shelx_shelxl_version_number 2018/3
_shelx_space_group_comment
;
The symmetry employed for this shelxl refinement is uniquely defined
by the following loop, which should always be used as a source of
symmetry information in preference to the above space-group names.
They are only intended as comments.
;
_shelx_estimated_absorpt_t_min 0.803
_shelx_estimated_absorpt_t_max 0.868

loop_
_space_group_symop_operation_xyz
'x, y, z'
'-x, y, -z+1/2'
'x+1/2, y+1/2, z'
'-x+1/2, y+1/2, -z+1/2'
'-x, -y, -z'
'x, -y, z-1/2'
'-x+1/2, -y+1/2, -z'
'x+1/2, -y+1/2, z-1/2'

loop_
_atom_site_label
_atom_site_type_symbol
_atom_site_fract_x
_atom_site_fract_y
_atom_site_fract_z
_atom_site_U_iso_or_equiv
_atom_site_adp_type
_atom_site_occupancy
_atom_site_site_symmetry_order
_atom_site_calc_flag
_atom_site_refinement_flags_posn
_atom_site_refinement_flags_adp
_atom_site_refinement_flags_occupancy
Zn1 Zn 0.500000 0.86481(2) 0.250000 0.02511(12) Uani 1 2 d S T P
C1 C 0.40076(14) 0.75312(13) 0.4787(2) 0.0316(5) Uani 1 1 d . . .
C2 C 0.37823(12) 0.73949(12) 0.3334(2) 0.0265(4) Uani 1 1 d . . .
C3 C 0.31970(13) 0.67713(13) 0.2992(2) 0.0308(5) Uani 1 1 d . . .
H3 H 0.302829 0.666594 0.204022 0.037 Uiso 1 1 calc R U .
C4 C 0.28641(15) 0.63123(13) 0.3992(2) 0.0340(5) Uani 1 1 d . . .
C5 C 0.30954(18) 0.64589(15) 0.5411(3) 0.0468(7) Uani 1 1 d . . .
H5 H 0.287110 0.614232 0.610246 0.056 Uiso 1 1 calc R U .
C6 C 0.36445(17) 0.70596(15) 0.5783(2) 0.0449(6) Uani 1 1 d . . .
H6 H 0.378746 0.716439 0.674215 0.054 Uiso 1 1 calc R U .
C7 C 0.45659(14) 0.81461(13) 0.5317(2) 0.0338(5) Uani 1 1 d . . .
H7 H 0.466039 0.817411 0.630200 0.041 Uiso 1 1 calc R U .
C8 C 0.22369(14) 0.56859(13) 0.3555(2) 0.0328(5) Uani 1 1 d . . .
C9 C 0.16001(14) 0.57890(13) 0.2462(2) 0.0330(5) Uani 1 1 d . . .
H9 H 0.157580 0.626024 0.193980 0.040 Uiso 1 1 calc R U .
C10 C 0.10044(13) 0.52053(12) 0.2140(2) 0.0314(5) Uani 1 1 d . . .
H10 H 0.057291 0.528895 0.139152 0.038 Uiso 1 1 calc R U .
C11 C 0.16326(15) 0.44160(14) 0.3839(3) 0.0388(6) Uani 1 1 d . . .
H11 H 0.165685 0.392817 0.431134 0.047 Uiso 1 1 calc R U .
C12 C 0.22520(15) 0.49699(14) 0.4242(3) 0.0409(6) Uani 1 1 d . . .
H12 H 0.268411 0.486377 0.497915 0.049 Uiso 1 1 calc R U .
N1 N 0.10023(11) 0.45274(10) 0.28256(19) 0.0315(4) Uani 1 1 d . . .
O1 O 0.49413(10) 0.86441(9) 0.46802(16) 0.0344(4) Uani 1 1 d . . .
O2 O 0.40655(9) 0.78011(9) 0.23482(15) 0.0321(3) Uani 1 1 d . . .

loop_
_atom_site_aniso_label
_atom_site_aniso_U_11
_atom_site_aniso_U_22
_atom_site_aniso_U_33
_atom_site_aniso_U_23
_atom_site_aniso_U_13
_atom_site_aniso_U_12
Zn1 0.02186(18) 0.0198(2) 0.0333(2) 0.000 0.00054(13) 0.000
C1 0.0320(11) 0.0327(12) 0.0295(11) -0.0011(9) -0.0004(9) -0.0058(9)
C2 0.0237(10) 0.0233(11) 0.0324(11) -0.0004(9) 0.0026(8) -0.0015(8)
C3 0.0310(11) 0.0324(12) 0.0284(11) -0.0011(9) -0.0004(9) -0.0065(9)
C4 0.0334(12) 0.0308(12) 0.0373(12) 0.0036(10) -0.0004(9) -0.0099(9)
C5 0.0562(16) 0.0494(16) 0.0347(13) 0.0103(11) 0.0035(11) -0.0247(12)
C6 0.0540(15) 0.0516(16) 0.0278(12) 0.0034(11) -0.0028(10) -0.0173(12)
C7 0.0330(11) 0.0380(13) 0.0297(11) -0.0033(10) -0.0002(9) -0.0047(10)
C8 0.0298(11) 0.0321(12) 0.0366(12) 0.0026(10) 0.0038(9) -0.0093(9)
C9 0.0343(11) 0.0280(12) 0.0367(12) 0.0065(9) 0.0033(9) -0.0045(9)
C10 0.0278(11) 0.0291(12) 0.0365(12) 0.0054(10) -0.0010(9) -0.0014(9)
C11 0.0350(12) 0.0316(13) 0.0480(14) 0.0128(11) -0.0062(10) -0.0076(10)
C12 0.0360(12) 0.0399(14) 0.0442(14) 0.0138(11) -0.0107(10) -0.0133(10)
N1 0.0256(9) 0.0286(10) 0.0395(10) 0.0012(8) -0.0006(8) -0.0041(7)
O1 0.0350(8) 0.0336(9) 0.0344(9) -0.0065(7) 0.0017(7) -0.0093(7)
O2 0.0361(8) 0.0308(8) 0.0291(8) 0.0012(6) 0.0012(6) -0.0136(7)

loop_
_atom_type_symbol
_atom_type_description
_atom_type_scat_dispersion_real
_atom_type_scat_dispersion_imag
_atom_type_scat_source
C C 0.0033 0.0016 'International Tables Vol C Tables 4.2.6.8 and 6.1.1.4'
H H 0.0000 0.0000 'International Tables Vol C Tables 4.2.6.8 and 6.1.1.4'
N N 0.0061 0.0033 'International Tables Vol C Tables 4.2.6.8 and 6.1.1.4'
O O 0.0106 0.0060 'International Tables Vol C Tables 4.2.6.8 and 6.1.1.4'
Zn Zn 0.2839 1.4301 'International Tables Vol C Tables 4.2.6.8 and 6.1.1.4'
Cl Cl 0.1484 0.1585 'International Tables Vol C Tables 4.2.6.8 and 6.1.1.4'

loop_
_geom_angle_atom_site_label_1
_geom_angle_atom_site_label_2
_geom_angle_atom_site_label_3
_geom_angle
_geom_angle_site_symmetry_1
_geom_angle_site_symmetry_3
O2 Zn1 O2 89.79(9) . 2_655
O2 Zn1 O1 91.20(6) . 2_655
O2 Zn1 O1 88.54(6) 2_655 2_655
O2 Zn1 O1 88.54(6) . .
O2 Zn1 O1 91.20(6) 2_655 .
O1 Zn1 O1 179.63(8) 2_655 .
O2 Zn1 N1 175.73(6) . 3
O2 Zn1 N1 89.25(7) 2_655 3
O1 Zn1 N1 92.93(7) 2_655 3
O1 Zn1 N1 87.32(6) . 3
O2 Zn1 N1 89.25(7) . 4
O2 Zn1 N1 175.73(6) 2_655 4
O1 Zn1 N1 87.32(6) 2_655 4
O1 Zn1 N1 92.93(7) . 4
N1 Zn1 N1 92.01(10) 3 4
C6 C1 C7 116.4(2) . .
C6 C1 C2 119.8(2) . .
C7 C1 C2 123.8(2) . .
O2 C2 C3 119.20(19) . .
O2 C2 C1 124.50(19) . .
C3 C2 C1 116.30(19) . .
C4 C3 C2 122.5(2) . .
C4 C3 H3 118.8 . .
C2 C3 H3 118.8 . .
C3 C4 C5 120.1(2) . .
C3 C4 C8 119.3(2) . .
C5 C4 C8 120.6(2) . .
C6 C5 C4 119.3(2) . .
C6 C5 H5 120.4 . .
C4 C5 H5 120.4 . .
C5 C6 C1 122.1(2) . .
C5 C6 H6 119.0 . .
C1 C6 H6 119.0 . .
O1 C7 C1 129.2(2) . .
O1 C7 H7 115.4 . .
C1 C7 H7 115.4 . .
C12 C8 C9 117.0(2) . .
C12 C8 C4 121.2(2) . .
C9 C8 C4 121.8(2) . .
C10 C9 C8 119.7(2) . .
C10 C9 H9 120.1 . .
C8 C9 H9 120.1 . .
N1 C10 C9 123.3(2) . .
N1 C10 H10 118.3 . .
C9 C10 H10 118.3 . .
N1 C11 C12 123.6(2) . .
N1 C11 H11 118.2 . .
C12 C11 H11 118.2 . .
C11 C12 C8 119.3(2) . .
C11 C12 H12 120.4 . .
C8 C12 H12 120.4 . .
C10 N1 C11 116.98(18) . .
C10 N1 Zn1 124.42(14) . 3_445
C11 N1 Zn1 118.44(15) . 3_445
C7 O1 Zn1 124.47(14) . .
C2 O2 Zn1 128.08(13) . .

loop_
_geom_bond_atom_site_label_1
_geom_bond_atom_site_label_2
_geom_bond_distance
_geom_bond_site_symmetry_2
Zn1 O2 2.0458(14) .
Zn1 O2 2.0458(14) 2_655
Zn1 O1 2.1156(16) 2_655
Zn1 O1 2.1156(16) .
Zn1 N1 2.1661(17) 3
Zn1 N1 2.1661(17) 4
C1 C6 1.411(3) .
C1 C7 1.428(3) .
C1 C2 1.434(3) .
C2 O2 1.288(2) .
C2 C3 1.420(3) .
C3 C4 1.381(3) .
C3 H3 0.9500 .
C4 C5 1.407(3) .
C4 C8 1.483(3) .
C5 C6 1.362(3) .
C5 H5 0.9500 .
C6 H6 0.9500 .
C7 O1 1.229(3) .
C7 H7 0.9500 .
C8 C12 1.392(3) .
C8 C9 1.390(3) .
C9 C10 1.377(3) .
C9 H9 0.9500 .
C10 N1 1.336(3) .
C10 H10 0.9500 .
C11 N1 1.333(3) .
C11 C12 1.380(3) .
C11 H11 0.9500 .
C12 H12 0.9500 .
